data_1556902
loop_
_publ_author_name
'Zhang, Zhihui'
'Tizzard, Graham J.'
'Williams, J. A. Gareth'
'Goldup, Stephen M.'

_publ_section_title
;
 Rotaxane PtII-complexes: mechanical bonding for chemically robust
 luminophores and stimuli responsive behaviour
;
_journal_issue 7
_journal_name_full 'Chemical Science'
_journal_page_first 1839
_journal_page_last 1847
_journal_paper_doi 10.1039/C9SC05507J
_journal_volume 11
_journal_year 2020
_chemical_formula_moiety 'C65 H76 N6 O6 Pt, F6 Sb [F6 Sb]'
_chemical_formula_sum 'C65 H76 F6 N6 O6 Pt Sb'
_chemical_formula_weight 1468.15
_space_group_crystal_system triclinic
_space_group_IT_number 2
_space_group_name_Hall '-P 1'
_space_group_name_H-M_alt 'P -1'
_atom_sites_solution_hydrogens geom
_atom_sites_solution_primary iterative
_audit_creation_date 2019-09-03
_audit_creation_method
;
Olex2 1.2
(compiled 2018.05.29 svn.r3508 for OlexSys, GUI svn.r5506)
;
_audit_update_record
;
2019-10-24 deposited with the CCDC.	2020-01-02 downloaded from the CCDC.
;
_cell_angle_alpha 101.2515(11)
_cell_angle_beta 102.1438(10)
_cell_angle_gamma 103.7234(10)
_cell_formula_units_Z 2
_cell_length_a 11.78747(13)
_cell_length_b 15.5279(2)
_cell_length_c 22.4447(3)
_cell_measurement_reflns_used 55633
_cell_measurement_temperature 100(2)
_cell_measurement_theta_max 30.7600
_cell_measurement_theta_min 2.1980
_cell_volume 3769.49(9)
_computing_cell_refinement 'CrysAlisPro 1.171.38.41 (Rigaku OD, 2015)'
_computing_data_collection 'CrysAlisPro 1.171.38.41 (Rigaku OD, 2015)'
_computing_data_reduction 'CrysAlisPro 1.171.38.41 (Rigaku OD, 2015)'
_computing_molecular_graphics 'Olex2 (Dolomanov et al., 2009)'
_computing_publication_material 'Olex2 (Dolomanov et al., 2009)'
_computing_structure_refinement 'ShelXL (Sheldrick, 2015)'
_computing_structure_solution 'olex2.solve (Bourhis et al., 2015)'
_diffrn_ambient_temperature 100(2)
_diffrn_detector 'hybrid pixel detector'
_diffrn_detector_area_resol_mean 10
_diffrn_detector_dtime 0.000
_diffrn_detector_type 'Rigaku, HyPix 6000'
_diffrn_measured_fraction_theta_full 0.998
_diffrn_measured_fraction_theta_max 0.916
_diffrn_measurement_details
;
List of Runs (angles in degrees, time in seconds):

  # Type    Start    End  Width  t~exp~   \w     \q     \k     \f   Frames
#--------------------------------------------------------------------------
  1  \w    -35.00  71.00   1.00   10.00    --  -19.00  72.00-120.00  106
  2  \w    -78.00  20.00   1.00   10.00    --  -19.00 -72.00 120.00   98
  3  \w    -69.00  20.00   1.00   10.00    --  -19.00 -72.00 -60.00   89
  4  \w    -59.00  26.00   1.00   10.00    --  -19.00   0.00 -90.00   85
  5  \w    -30.00  -8.00   1.00   10.00    --  -19.00  72.00  60.00   22
  6  \w    -69.00  71.00   1.00   10.00    --  -19.00  18.00  90.00  140
  7  \w    -80.00  20.00   1.00   10.00    --  -19.00 -72.00 -90.00  100
  8  \w    -35.00  40.00   1.00   10.00    --  -19.00  54.00 150.00   75
  9  \w    -60.00  13.00   1.00   10.00    --  -19.00 -72.00  60.00   73
;
_diffrn_measurement_device 'four-circle diffractometer'
_diffrn_measurement_device_details 'Rigaku, AFC12 \k goniometer'
_diffrn_measurement_device_type Ros_HyPix
_diffrn_measurement_method 'profile data from \w-scans'
_diffrn_measurement_specimen_support 'MiTeGen MicroLoop'
_diffrn_orient_matrix_type 'CrysAlisPro convention (1999,Acta A55,543-557)'
_diffrn_orient_matrix_UB_11 -0.0022494000
_diffrn_orient_matrix_UB_12 0.0405977000
_diffrn_orient_matrix_UB_13 0.0200679000
_diffrn_orient_matrix_UB_21 0.0010059000
_diffrn_orient_matrix_UB_22 -0.0216297000
_diffrn_orient_matrix_UB_23 0.0250976000
_diffrn_orient_matrix_UB_31 0.0642722000
_diffrn_orient_matrix_UB_32 0.0158950000
_diffrn_orient_matrix_UB_33 0.0093291000
_diffrn_radiation_collimation 0.2
_diffrn_radiation_monochromator 'Confocal mirrors, VHF Varimax'
_diffrn_radiation_probe x-ray
_diffrn_radiation_type MoK\a
_diffrn_radiation_wavelength 0.71073
_diffrn_reflns_av_R_equivalents 0.0285
_diffrn_reflns_av_unetI/netI 0.0253
_diffrn_reflns_Laue_measured_fraction_full 0.998
_diffrn_reflns_Laue_measured_fraction_max 0.916
_diffrn_reflns_limit_h_max 15
_diffrn_reflns_limit_h_min -16
_diffrn_reflns_limit_k_max 22
_diffrn_reflns_limit_k_min -22
_diffrn_reflns_limit_l_max 30
_diffrn_reflns_limit_l_min -31
_diffrn_reflns_number 75959
_diffrn_reflns_point_group_measured_fraction_full 0.998
_diffrn_reflns_point_group_measured_fraction_max 0.916
_diffrn_reflns_theta_full 25.242
_diffrn_reflns_theta_max 30.810
_diffrn_reflns_theta_min 1.838
_diffrn_source 'Rotating Anode'
_diffrn_source_current 55.0
_diffrn_source_power 2.475
_diffrn_source_target Mo
_diffrn_source_type 'Rigaku FRE+'
_diffrn_source_voltage 45.0
_exptl_absorpt_coefficient_mu 2.273
_exptl_absorpt_correction_T_max 1.00000
_exptl_absorpt_correction_T_min 0.76806
_exptl_absorpt_correction_type multi-scan
_exptl_absorpt_process_details
;
CrysAlisPro 1.171.38.41 (Rigaku Oxford Diffraction, 2015)
Empirical absorption correction using spherical harmonics,
 implemented in SCALE3 ABSPACK scaling algorithm.
;
_exptl_crystal_colour yellow
_exptl_crystal_colour_primary yellow
_exptl_crystal_density_diffrn 1.294
_exptl_crystal_description block
_exptl_crystal_F_000 1478
_exptl_crystal_size_max 0.05
_exptl_crystal_size_mid 0.04
_exptl_crystal_size_min 0.03
_refine_diff_density_max 1.607
_refine_diff_density_min -2.878
_refine_diff_density_rms 0.140
_refine_ls_extinction_method none
_refine_ls_goodness_of_fit_ref 1.053
_refine_ls_hydrogen_treatment constr
_refine_ls_matrix_type full
_refine_ls_number_parameters 833
_refine_ls_number_reflns 21637
_refine_ls_number_restraints 103
_refine_ls_restrained_S_all 1.053
_refine_ls_R_factor_all 0.0443
_refine_ls_R_factor_gt 0.0410
_refine_ls_shift/su_max 0.001
_refine_ls_shift/su_mean 0.000
_refine_ls_structure_factor_coef Fsqd
_refine_ls_weighting_details 'w=1/[\s^2^(Fo^2^)+(0.0649P)^2^+9.6033P] where P=(Fo^2^+2Fc^2^)/3'
_refine_ls_weighting_scheme calc
_refine_ls_wR_factor_gt 0.1157
_refine_ls_wR_factor_ref 0.1182
_reflns_Friedel_coverage 0.000
_reflns_number_gt 19979
_reflns_number_total 21637
_reflns_threshold_expression 'I > 2\s(I)'
_cod_data_source_file c9sc05507j2.cif
_cod_data_source_block ptnnc-ag-2
_cod_depositor_comments
;Adding full bibliography for 1556900--1556906.cif.

 Adding full bibliography for 1556900--1556906.cif.
;
_cod_original_cell_volume 3769.48(9)
_cod_database_code 1556902
_shelx_shelxl_version_number 2018/3
_shelx_space_group_comment
;
The symmetry employed for this shelxl refinement is uniquely defined
by the following loop, which should always be used as a source of
symmetry information in preference to the above space-group names.
They are only intended as comments.
;
_shelx_estimated_absorpt_t_max 0.935
_shelx_estimated_absorpt_t_min 0.895
_reflns_odcompleteness_completeness 91.69
_reflns_odcompleteness_iscentric 1
_reflns_odcompleteness_theta 30.74
_olex2_refinement_description
;
1. Fixed Uiso
 At 1.2 times of:
  All C(H) groups, All C(H,H) groups, All C(H,H,H,H) groups
 At 1.5 times of:
  All C(H,H,H) groups, All O(H) groups
2. Restrained distances
 C78-C1 \\sim C78-C124
 with sigma of 0.02
 O8A-C1 \\sim O8-C124
 with sigma of 0.02
 O8-C0AA \\sim O8A-C0AB
 with sigma of 0.02
 C144-C0AA \\sim C2-C0AB
 with sigma of 0.02
 O15-C144 \\sim O15A-C2
 with sigma of 0.02
 O15-C127 \\sim O15A-C3
 with sigma of 0.02
 C3-C111 \\sim C127-C111
 with sigma of 0.02
3. Rigid body (RIGU) restrains
 C78, C124, C1, O8, O8A, C0AB, C0AA, C2, C144, O15, O15A, C127, C3, C111, O4,
 O41
 with sigma for 1-2 distances of 0.001 and sigma for 1-3 distances of 0.001
4. Others
 Sof(H78c)=Sof(H78d)=Sof(H11c)=Sof(H11d)=Sof(C1)=Sof(H1a)=Sof(H1b)=Sof(O8A)=
 Sof(C0AB)=Sof(H0Ac)=Sof(H0Ad)=Sof(C2)=Sof(H2a)=Sof(H2b)=Sof(O15A)=Sof(C3)=
 Sof(H3a)=Sof(H3b)=1-FVAR(1)
 Sof(O8)=Sof(O15)=Sof(H78a)=Sof(H78b)=Sof(H11a)=Sof(H11b)=Sof(C124)=Sof(H12d)=
 Sof(H12e)=Sof(C127)=Sof(H12f)=Sof(H12g)=Sof(C144)=Sof(H14a)=Sof(H14b)=
 Sof(C0AA)=Sof(H0Aa)=Sof(H0Ab)=FVAR(1)
5.a Secondary CH2 refined with riding coordinates:
 C78(H78a,H78b), C78(H78c,H78d), C95(H95a,H95b), C111(H11a,H11b), C111(H11c,
 H11d), C116(H11e,H11f), C124(H12d,H12e), C127(H12f,H12g), C144(H14a,H14b),
 C0AA(H0Aa,H0Ab), C1(H1a,H1b), C0AB(H0Ac,H0Ad), C2(H2a,H2b), C3(H3a,H3b)
5.b Aromatic/amide H refined with riding coordinates:
 C37(H37), C3AA(H3AA), C24(H24), C9(H9), C12(H12), C13(H13), C17(H17),
 C22(H22), C38(H38), C48(H48), C49(H49), C51(H51), C54(H54), C57(H57), C62(H62),
  C63(H63), C73(H73), C76(H76), C79(H79), C89(H89), C100(H100), C102(H102),
 C106(H106)
5.c Tetrahedral OH refined with riding coordinates:
 O3(H3)
5.d Idealised Me refined as rotating group:
 C29(H29a,H29b,H29c), C44(H44a,H44b,H44c), C60(H60a,H60b,H60c), C65(H65a,H65b,
 H65c), C67(H67a,H67b,H67c), C82(H82a,H82b,H82c), C91(H91a,H91b,H91c),
 C108(H10a,H10b,H10c), C109(H10d,H10e,H10f), C118(H11g,H11h,H11i), C121(H12a,
 H12b,H12c), C139(H13a,H13b,H13c)
;
_olex2_submission_special_instructions 'No special instructions were received'
_oxdiff_exptl_absorpt_empirical_details
;
Empirical correction (ABSPACK) includes:
- Absorption correction using spherical harmonics
- Frame scaling
- Detector area scaling
;
_oxdiff_exptl_absorpt_empirical_full_max 1.870
_oxdiff_exptl_absorpt_empirical_full_min 0.410

loop_
_space_group_symop_operation_xyz
'x, y, z'
'-x, -y, -z'

loop_
_atom_site_label
_atom_site_type_symbol
_atom_site_fract_x
_atom_site_fract_y
_atom_site_fract_z
_atom_site_U_iso_or_equiv
_atom_site_adp_type
_atom_site_occupancy
_atom_site_site_symmetry_order
_atom_site_calc_flag
_atom_site_refinement_flags_posn
_atom_site_refinement_flags_adp
_atom_site_refinement_flags_occupancy
_atom_site_disorder_assembly
_atom_site_disorder_group
Pt2 Pt -0.03065(2) 0.02955(2) 0.16981(2) 0.01920(4) Uani 1 1 d . . . . .
Sb3 Sb 0.65817(3) 0.23423(2) 0.09821(2) 0.04360(8) Uani 1 1 d . . . . .
N18 N 0.0217(2) 0.13501(18) 0.24739(13) 0.0221(5) Uani 1 1 d . . . . .
N21 N -0.1022(3) -0.07026(18) 0.09046(13) 0.0220(5) Uani 1 1 d . . . . .
N23 N 0.0099(3) -0.03753(19) 0.24225(14) 0.0239(5) Uani 1 1 d . . . . .
F25 F 0.5915(3) 0.2501(3) 0.02111(17) 0.0755(11) Uani 1 1 d . . . . .
N27 N 0.0220(3) 0.2209(2) 0.25318(14) 0.0253(5) Uani 1 1 d . . . . .
C30 C -0.0322(3) -0.0873(2) 0.05174(15) 0.0234(6) Uani 1 1 d . . . . .
C32 C -0.2048(3) 0.0041(2) 0.17233(16) 0.0233(6) Uani 1 1 d . . . . .
F34 F 0.5594(4) 0.1142(3) 0.0745(2) 0.0971(15) Uani 1 1 d . . . . .
C37 C -0.2499(3) 0.0465(2) 0.21795(17) 0.0258(6) Uani 1 1 d . . . . .
H37 H -0.197145 0.094175 0.253050 0.031 Uiso 1 1 calc R . . . .
N39 N 0.1316(3) 0.01929(18) 0.13712(13) 0.0210(5) Uani 1 1 d . . . . .
O41 O 0.3635(3) 0.2686(3) 0.41693(15) 0.0492(8) Uani 1 1 d . U . . .
F44 F 0.7632(4) 0.3524(2) 0.12182(16) 0.0716(11) Uani 1 1 d . . . . .
C46 C -0.2252(3) -0.1023(2) 0.07273(16) 0.0238(6) Uani 1 1 d . . . . .
O47 O -0.4298(3) 0.0574(2) 0.25208(15) 0.0385(6) Uani 1 1 d . . . . .
C3AA C 0.3022(4) 0.0019(3) 0.07078(18) 0.0319(7) Uani 1 1 d . . . . .
H3AA H 0.360651 -0.002687 0.047886 0.038 Uiso 1 1 calc R . . . .
N5 N 0.0440(3) 0.2548(2) 0.31584(14) 0.0270(6) Uani 1 1 d . . . . .
O8 O 0.2304(5) 0.2619(4) 0.5119(2) 0.0421(10) Uani 0.723(8) 1 d D U P A 1
F9 F 0.7702(4) 0.1904(3) 0.0668(3) 0.1013(17) Uani 1 1 d . . . . .
F14 F 0.7214(7) 0.2208(4) 0.1773(2) 0.155(3) Uani 1 1 d . . . . .
C16 C 0.2849(3) 0.1190(2) 0.23110(17) 0.0262(6) Uani 1 1 d . . . . .
C18 C 0.0410(3) 0.1136(2) 0.30303(16) 0.0247(6) Uani 1 1 d . . . . .
C20 C 0.0395(3) 0.0197(2) 0.30138(17) 0.0289(7) Uani 1 1 d . . . . .
C24 C -0.2105(4) -0.1832(2) -0.02705(17) 0.0305(7) Uani 1 1 d . . . . .
H24 H -0.248325 -0.224507 -0.067543 0.037 Uiso 1 1 calc R . . . .
O4 O -0.2202(4) 0.0842(3) 0.3612(2) 0.0650(10) Uani 1 1 d . U . . .
C5AA C 0.2497(3) 0.0652(2) 0.16444(16) 0.0249(6) Uani 1 1 d . . . . .
C8 C 0.0982(3) -0.0374(2) 0.07794(15) 0.0227(6) Uani 1 1 d . . . . .
C9 C 0.1818(3) -0.0477(2) 0.04378(17) 0.0280(7) Uani 1 1 d . . . . .
H9 H 0.156809 -0.088120 0.002706 0.034 Uiso 1 1 calc R . . . .
C12 C -0.2816(3) -0.1608(2) 0.01278(17) 0.0283(7) Uani 1 1 d . . . . .
H12 H -0.367383 -0.185186 -0.000910 0.034 Uiso 1 1 calc R . . . .
C13 C 0.0756(5) 0.5296(3) 0.3893(2) 0.0444(11) Uani 1 1 d . . . . .
H13 H 0.083238 0.592320 0.406362 0.053 Uiso 1 1 calc R . . . .
O15 O -0.0057(5) 0.1225(4) 0.4693(2) 0.0501(13) Uani 0.723(8) 1 d D U P A 1
C17 C -0.0677(4) -0.3434(2) 0.07541(19) 0.0321(7) Uani 1 1 d . . . . .
H17 H -0.085548 -0.395837 0.041262 0.038 Uiso 1 1 calc R . . . .
C22 C -0.0855(4) -0.1458(2) -0.00818(17) 0.0294(7) Uani 1 1 d . . . . .
H22 H -0.037465 -0.160000 -0.035645 0.035 Uiso 1 1 calc R . . . .
C23 C -0.3742(3) 0.0185(3) 0.21175(19) 0.0306(7) Uani 1 1 d . . . . .
C26 C -0.0071(5) 0.4846(3) 0.33017(19) 0.0408(9) Uani 1 1 d . . . . .
C29 C 0.1253(5) -0.3509(6) 0.0094(3) 0.082(2) Uani 1 1 d . . . . .
H29A H 0.106242 -0.300390 -0.006964 0.122 Uiso 1 1 calc GR . . . .
H29B H 0.055380 -0.405825 -0.007624 0.122 Uiso 1 1 calc GR . . . .
H29C H 0.195429 -0.363635 -0.003453 0.122 Uiso 1 1 calc GR . . . .
C1AA C -0.2806(3) -0.0663(2) 0.11967(17) 0.0254(6) Uani 1 1 d . . . . .
C33 C 0.0540(4) 0.3503(3) 0.34062(17) 0.0314(7) Uani 1 1 d . . . . .
C38 C -0.4511(3) -0.0533(3) 0.1611(2) 0.0318(7) Uani 1 1 d . . . . .
H38 H -0.535182 -0.073577 0.158208 0.038 Uiso 1 1 calc R . . . .
C39 C -0.2930(4) -0.3880(3) 0.0670(2) 0.0354(8) Uani 1 1 d . . . . .
C41 C 0.1462(4) 0.4880(3) 0.42408(19) 0.0389(9) Uani 1 1 d . . . . .
C44 C -0.3256(4) -0.4103(3) -0.0057(2) 0.0425(10) Uani 1 1 d . . . . .
H44A H -0.267776 -0.438926 -0.020808 0.064 Uiso 1 1 calc GR . . . .
H44B H -0.321992 -0.353523 -0.019099 0.064 Uiso 1 1 calc GR . . . .
H44C H -0.407731 -0.452540 -0.023261 0.064 Uiso 1 1 calc GR . . . .
C2AA C 0.0153(4) -0.1244(3) 0.23640(19) 0.0371(9) Uani 1 1 d . . . . .
C48 C -0.4059(3) -0.0948(2) 0.11521(19) 0.0303(7) Uani 1 1 d . . . . .
H48 H -0.459030 -0.142820 0.080453 0.036 Uiso 1 1 calc R . . . .
C49 C 0.0563(3) 0.1922(2) 0.34848(17) 0.0280(7) Uani 1 1 d . . . . .
H49 H 0.071885 0.200333 0.392804 0.034 Uiso 1 1 calc R . . . .
C51 C 0.2934(4) 0.2128(3) 0.24730(19) 0.0332(8) Uani 1 1 d . . . . .
H51 H 0.278719 0.243647 0.215156 0.040 Uiso 1 1 calc R . . . .
C54 C 0.0527(7) -0.1535(3) 0.2899(2) 0.069(2) Uani 1 1 d . . . . .
H54 H 0.058839 -0.214175 0.285426 0.082 Uiso 1 1 calc R . . . .
C56 C 0.1550(4) -0.3238(3) 0.0817(2) 0.0420(10) Uani 1 1 d . . . . .
C57 C 0.0776(4) -0.2153(2) 0.15307(19) 0.0321(8) Uani 1 1 d . . . . .
H57 H 0.158783 -0.178287 0.172579 0.039 Uiso 1 1 calc R . . . .
C60 C -0.2959(4) -0.4766(3) 0.0870(3) 0.0452(11) Uani 1 1 d . . . . .
H60A H -0.377337 -0.519901 0.069084 0.068 Uiso 1 1 calc GR . . . .
H60B H -0.275326 -0.463373 0.133102 0.068 Uiso 1 1 calc GR . . . .
H60C H -0.236983 -0.503602 0.071582 0.068 Uiso 1 1 calc GR . . . .
C62 C 0.3367(3) 0.0581(3) 0.13115(19) 0.0312(7) Uani 1 1 d . . . . .
H62 H 0.419405 0.092025 0.150163 0.037 Uiso 1 1 calc R . . . .
C63 C -0.0166(4) 0.3917(3) 0.30565(19) 0.0380(9) Uani 1 1 d . . . . .
H63 H -0.070825 0.358155 0.265690 0.046 Uiso 1 1 calc R . . . .
C65 C 0.2768(4) -0.2491(3) 0.1056(3) 0.0484(11) Uani 1 1 d . . . . .
H65A H 0.336805 -0.270537 0.087347 0.073 Uiso 1 1 calc GR . . . .
H65B H 0.304143 -0.235267 0.151721 0.073 Uiso 1 1 calc GR . . . .
H65C H 0.267470 -0.193561 0.093139 0.073 Uiso 1 1 calc GR . . . .
C67 C 0.2324(9) 0.6369(4) 0.5094(3) 0.100(3) Uani 1 1 d . . . . .
H67A H 0.253077 0.670043 0.478423 0.150 Uiso 1 1 calc GR . . . .
H67B H 0.290998 0.667161 0.550626 0.150 Uiso 1 1 calc GR . . . .
H67C H 0.150773 0.636838 0.512681 0.150 Uiso 1 1 calc GR . . . .
C70 C 0.0538(4) -0.2916(2) 0.1026(2) 0.0329(8) Uani 1 1 d . . . . .
C72 C -0.0161(4) -0.1929(2) 0.17500(18) 0.0308(7) Uani 1 1 d . . . . .
C73 C 0.1348(4) 0.3947(3) 0.39921(19) 0.0339(8) Uani 1 1 d . . . . .
H73 H 0.181011 0.363264 0.421945 0.041 Uiso 1 1 calc R . . . .
C76 C 0.3229(4) 0.2600(3) 0.3098(2) 0.0382(9) Uani 1 1 d . . . . .
H76 H 0.327436 0.323265 0.320342 0.046 Uiso 1 1 calc R . . . .
C78 C 0.3895(6) 0.2296(5) 0.4691(2) 0.0621(14) Uani 1 1 d D U . . .
H78A H 0.476024 0.231696 0.481018 0.075 Uiso 0.723(8) 1 calc R . P A 1
H78B H 0.338880 0.165144 0.458873 0.075 Uiso 0.723(8) 1 calc R . P A 1
H78C H 0.476728 0.256092 0.491367 0.075 Uiso 0.277(8) 1 calc R . P A 2
H78D H 0.374355 0.162816 0.452503 0.075 Uiso 0.277(8) 1 calc R . P A 2
C79 C 0.0810(9) -0.0962(4) 0.3494(2) 0.085(3) Uani 1 1 d . . . . .
H79 H 0.106200 -0.116881 0.385725 0.102 Uiso 1 1 calc R . . . .
C82 C -0.0814(7) 0.6258(4) 0.3333(3) 0.0669(18) Uani 1 1 d . . . . .
H82A H -0.114825 0.614983 0.368512 0.100 Uiso 1 1 calc GR . . . .
H82B H -0.130864 0.654983 0.307721 0.100 Uiso 1 1 calc GR . . . .
H82C H 0.002061 0.666122 0.349766 0.100 Uiso 1 1 calc GR . . . .
C83 C -0.1640(3) -0.3216(2) 0.09600(19) 0.0312(7) Uani 1 1 d . . . . .
C89 C 0.0721(5) -0.0081(3) 0.3552(2) 0.0503(13) Uani 1 1 d . . . . .
H89 H 0.088231 0.032423 0.395568 0.060 Uiso 1 1 calc R . . . .
C91 C -0.3883(4) -0.3464(3) 0.0884(3) 0.0493(11) Uani 1 1 d . . . . .
H91A H -0.381558 -0.287363 0.077841 0.074 Uiso 1 1 calc GR . . . .
H91B H -0.374523 -0.336988 0.134100 0.074 Uiso 1 1 calc GR . . . .
H91C H -0.469496 -0.388253 0.066880 0.074 Uiso 1 1 calc GR . . . .
C94 C 0.3461(4) 0.2166(3) 0.35753(19) 0.0373(9) Uani 1 1 d . . . . .
C95 C -0.3194(6) 0.1223(6) 0.3626(3) 0.0726(19) Uani 1 1 d . . . . .
H95A H -0.292332 0.180060 0.396492 0.087 Uiso 1 1 calc R . . . .
H95B H -0.385617 0.078818 0.371796 0.087 Uiso 1 1 calc R . . . .
C100 C -0.1369(4) -0.2459(2) 0.1466(2) 0.0333(8) Uani 1 1 d . . . . .
H100 H -0.200219 -0.229907 0.162135 0.040 Uiso 1 1 calc R . . . .
C102 C 0.3143(3) 0.0766(3) 0.27864(18) 0.0329(8) Uani 1 1 d . . . . .
H102 H 0.312700 0.013976 0.267815 0.039 Uiso 1 1 calc R . . . .
C103 C -0.0822(5) 0.5331(3) 0.2919(2) 0.0490(12) Uani 1 1 d . . . . .
C106 C 0.3466(4) 0.1244(3) 0.3426(2) 0.0390(9) Uani 1 1 d . . . . .
H106 H 0.368108 0.095173 0.374921 0.047 Uiso 1 1 calc R . . . .
C108 C -0.2143(6) 0.4756(5) 0.2674(3) 0.0630(16) Uani 1 1 d . . . . .
H10A H -0.222542 0.423135 0.232770 0.095 Uiso 1 1 calc GR . . . .
H10B H -0.264154 0.513154 0.252116 0.095 Uiso 1 1 calc GR . . . .
H10C H -0.241206 0.453364 0.301551 0.095 Uiso 1 1 calc GR . . . .
C109 C 0.1693(6) -0.4053(4) 0.1088(4) 0.075(2) Uani 1 1 d . . . . .
H10D H 0.092220 -0.454285 0.094046 0.113 Uiso 1 1 calc GR . . . .
H10E H 0.192449 -0.385398 0.155003 0.113 Uiso 1 1 calc GR . . . .
H10F H 0.232305 -0.428320 0.094697 0.113 Uiso 1 1 calc GR . . . .
C111 C -0.2040(6) 0.0300(5) 0.4008(3) 0.0682(14) Uani 1 1 d D U . . .
H11A H -0.159731 -0.012451 0.385130 0.082 Uiso 0.723(8) 1 calc R . P A 1
H11B H -0.283897 -0.007223 0.402020 0.082 Uiso 0.723(8) 1 calc R . P A 1
H11C H -0.137099 0.006998 0.390560 0.082 Uiso 0.277(8) 1 calc R . P A 2
H11D H -0.277465 -0.023415 0.383337 0.082 Uiso 0.277(8) 1 calc R . P A 2
C114 C 0.2361(5) 0.5385(3) 0.4886(2) 0.0506(12) Uani 1 1 d . . . . .
C116 C -0.3665(5) 0.1417(4) 0.2985(3) 0.0555(14) Uani 1 1 d . . . . .
H11E H -0.421607 0.180453 0.302571 0.067 Uiso 1 1 calc R . . . .
H11F H -0.297533 0.175409 0.285444 0.067 Uiso 1 1 calc R . . . .
C118 C 0.2064(7) 0.4895(4) 0.5378(2) 0.0648(16) Uani 1 1 d . . . . .
H11G H 0.125364 0.490120 0.541802 0.097 Uiso 1 1 calc GR . . . .
H11H H 0.266314 0.520677 0.578467 0.097 Uiso 1 1 calc GR . . . .
H11I H 0.208213 0.425854 0.525066 0.097 Uiso 1 1 calc GR . . . .
C121 C -0.0288(6) 0.5512(4) 0.2382(2) 0.0599(15) Uani 1 1 d . . . . .
H12A H 0.055836 0.589095 0.255290 0.090 Uiso 1 1 calc GR . . . .
H12B H -0.075318 0.583556 0.213932 0.090 Uiso 1 1 calc GR . . . .
H12C H -0.032340 0.492812 0.210574 0.090 Uiso 1 1 calc GR . . . .
C124 C 0.3585(6) 0.2896(5) 0.5217(3) 0.0445(13) Uani 0.723(8) 1 d D U P A 1
H12D H 0.399238 0.282803 0.563083 0.053 Uiso 0.723(8) 1 calc R . P A 1
H12E H 0.386639 0.354878 0.521416 0.053 Uiso 0.723(8) 1 calc R . P A 1
C127 C -0.1342(8) 0.0869(6) 0.4653(4) 0.0570(17) Uani 0.723(8) 1 d D U P A 1
H12F H -0.167495 0.138814 0.476719 0.068 Uiso 0.723(8) 1 calc R . P A 1
H12G H -0.143213 0.049400 0.495934 0.068 Uiso 0.723(8) 1 calc R . P A 1
C139 C 0.3620(6) 0.5387(5) 0.4819(3) 0.0711(18) Uani 1 1 d . . . . .
H13A H 0.362131 0.475746 0.464338 0.107 Uiso 1 1 calc GR . . . .
H13B H 0.420974 0.563779 0.523350 0.107 Uiso 1 1 calc GR . . . .
H13C H 0.383850 0.576604 0.453537 0.107 Uiso 1 1 calc GR . . . .
C144 C 0.0629(8) 0.1654(6) 0.5332(3) 0.0586(19) Uani 0.723(8) 1 d D U P A 1
H14A H 0.041760 0.123627 0.559887 0.070 Uiso 0.723(8) 1 calc R . P A 1
H14B H 0.041579 0.222159 0.548288 0.070 Uiso 0.723(8) 1 calc R . P A 1
C0AA C 0.1938(8) 0.1880(6) 0.5394(4) 0.0602(19) Uani 0.723(8) 1 d D U P A 1
H0AA H 0.238660 0.205612 0.584550 0.072 Uiso 0.723(8) 1 calc R . P A 1
H0AB H 0.213472 0.133554 0.518085 0.072 Uiso 0.723(8) 1 calc R . P A 1
O3 O -0.0519(2) 0.10816(17) 0.11183(11) 0.0253(5) Uani 1 1 d . . . . .
H3 H -0.083833 0.147523 0.126418 0.038 Uiso 1 1 calc R . . . .
F8 F 0.5394(7) 0.2711(5) 0.1295(4) 0.159(3) Uani 1 1 d . . . . .
C1 C 0.3143(17) 0.2448(17) 0.5180(8) 0.056(4) Uani 0.277(8) 1 d D U P A 2
H1A H 0.334839 0.211438 0.550199 0.068 Uiso 0.277(8) 1 calc R . P A 2
H1B H 0.339566 0.310907 0.539726 0.068 Uiso 0.277(8) 1 calc R . P A 2
O8A O 0.1853(15) 0.2154(14) 0.4918(6) 0.056(4) Uani 0.277(8) 1 d D U P A 2
C0AB C 0.1138(18) 0.2289(14) 0.5350(8) 0.057(4) Uani 0.277(8) 1 d D U P A 2
H0AC H 0.134486 0.295230 0.555448 0.068 Uiso 0.277(8) 1 calc R . P A 2
H0AD H 0.133377 0.197240 0.568389 0.068 Uiso 0.277(8) 1 calc R . P A 2
C2 C -0.0156(19) 0.1939(13) 0.5035(9) 0.063(4) Uani 0.277(8) 1 d D U P A 2
H2A H -0.062501 0.214075 0.532437 0.076 Uiso 0.277(8) 1 calc R . P A 2
H2B H -0.034136 0.217890 0.465935 0.076 Uiso 0.277(8) 1 calc R . P A 2
O15A O -0.0485(19) 0.0941(12) 0.4846(8) 0.073(4) Uani 0.277(8) 1 d D U P A 2
C3 C -0.181(2) 0.041(2) 0.4690(8) 0.083(5) Uani 0.277(8) 1 d D U P A 2
H3A H -0.193015 -0.017820 0.480514 0.100 Uiso 0.277(8) 1 calc R . P A 2
H3B H -0.228640 0.077737 0.487952 0.100 Uiso 0.277(8) 1 calc R . P A 2

loop_
_atom_site_aniso_label
_atom_site_aniso_U_11
_atom_site_aniso_U_22
_atom_site_aniso_U_33
_atom_site_aniso_U_23
_atom_site_aniso_U_13
_atom_site_aniso_U_12
Pt2 0.01894(6) 0.01742(6) 0.01877(6) 0.00202(4) 0.00423(4) 0.00358(4)
Sb3 0.04776(17) 0.03625(15) 0.04291(16) 0.00768(12) 0.00594(13) 0.01260(13)
N18 0.0211(12) 0.0181(12) 0.0229(13) 0.0003(10) 0.0057(10) 0.0020(10)
N21 0.0234(13) 0.0179(12) 0.0201(12) -0.0001(9) 0.0022(10) 0.0048(10)
N23 0.0250(13) 0.0195(12) 0.0240(13) 0.0048(10) 0.0042(10) 0.0036(10)
F25 0.055(2) 0.092(3) 0.057(2) 0.0180(19) -0.0111(16) 0.0051(19)
N27 0.0274(14) 0.0219(13) 0.0232(13) 0.0014(10) 0.0058(11) 0.0054(11)
C30 0.0278(15) 0.0218(14) 0.0217(14) 0.0051(11) 0.0078(12) 0.0085(12)
C32 0.0178(13) 0.0208(14) 0.0287(16) 0.0051(12) 0.0060(11) 0.0022(11)
F34 0.089(3) 0.063(2) 0.110(4) 0.014(2) 0.029(3) -0.027(2)
C37 0.0222(15) 0.0252(15) 0.0272(16) 0.0024(12) 0.0068(12) 0.0050(12)
N39 0.0232(13) 0.0201(12) 0.0212(12) 0.0048(10) 0.0072(10) 0.0083(10)
O41 0.0458(18) 0.058(2) 0.0295(13) -0.0066(13) 0.0016(12) 0.0114(15)
F44 0.103(3) 0.0338(15) 0.0551(19) 0.0054(13) -0.0027(18) 0.0040(16)
C46 0.0246(15) 0.0184(13) 0.0244(15) 0.0026(11) 0.0034(12) 0.0039(12)
O47 0.0258(13) 0.0405(15) 0.0457(17) -0.0010(13) 0.0140(12) 0.0092(11)
C3AA 0.0304(18) 0.040(2) 0.0315(18) 0.0099(15) 0.0142(14) 0.0153(15)
N5 0.0320(15) 0.0215(13) 0.0226(13) -0.0012(10) 0.0061(11) 0.0052(11)
O8 0.048(2) 0.043(3) 0.031(2) 0.0103(19) 0.0084(17) 0.0077(19)
F9 0.064(2) 0.074(3) 0.170(5) 0.008(3) 0.035(3) 0.045(2)
F14 0.247(8) 0.075(3) 0.085(3) 0.047(3) -0.050(4) 0.000(4)
C16 0.0172(14) 0.0307(17) 0.0285(16) 0.0048(13) 0.0057(12) 0.0057(12)
C18 0.0245(15) 0.0242(15) 0.0226(15) 0.0033(12) 0.0082(12) 0.0026(12)
C20 0.0343(18) 0.0239(15) 0.0260(16) 0.0071(13) 0.0079(13) 0.0036(13)
C24 0.0371(19) 0.0231(15) 0.0239(16) -0.0002(12) 0.0023(14) 0.0051(14)
O4 0.050(2) 0.090(3) 0.054(2) 0.0066(19) 0.0185(17) 0.023(2)
C5AA 0.0233(15) 0.0257(15) 0.0272(16) 0.0070(12) 0.0066(12) 0.0100(12)
C8 0.0266(15) 0.0205(14) 0.0217(14) 0.0062(11) 0.0045(12) 0.0092(12)
C9 0.0338(18) 0.0275(16) 0.0240(15) 0.0055(13) 0.0097(13) 0.0106(14)
C12 0.0283(16) 0.0219(15) 0.0273(16) 0.0010(12) -0.0004(13) 0.0044(13)
C13 0.067(3) 0.0289(19) 0.032(2) 0.0005(15) 0.0019(19) 0.020(2)
O15 0.062(2) 0.046(3) 0.033(2) 0.0073(18) 0.0209(16) -0.006(2)
C17 0.0330(18) 0.0189(15) 0.0372(19) 0.0011(13) 0.0040(15) 0.0042(13)
C22 0.0374(19) 0.0238(15) 0.0240(16) 0.0024(12) 0.0068(14) 0.0076(14)
C23 0.0267(17) 0.0287(17) 0.0382(19) 0.0064(14) 0.0124(14) 0.0098(14)
C26 0.058(3) 0.035(2) 0.0272(18) 0.0030(15) 0.0055(17) 0.0208(19)
C29 0.042(3) 0.100(5) 0.069(4) -0.032(4) 0.021(3) -0.005(3)
C1AA 0.0234(15) 0.0227(15) 0.0280(16) 0.0036(12) 0.0045(12) 0.0072(12)
C33 0.039(2) 0.0249(16) 0.0247(16) -0.0014(13) 0.0053(14) 0.0092(14)
C38 0.0193(15) 0.0297(17) 0.043(2) 0.0052(15) 0.0074(14) 0.0054(13)
C39 0.0275(17) 0.0226(16) 0.048(2) 0.0036(15) 0.0028(16) 0.0036(14)
C41 0.053(2) 0.0271(18) 0.0277(18) -0.0031(14) 0.0016(17) 0.0109(17)
C44 0.033(2) 0.033(2) 0.050(3) 0.0069(18) -0.0008(18) 0.0034(16)
C2AA 0.051(2) 0.0211(16) 0.0315(19) 0.0047(14) 0.0029(17) 0.0044(16)
C48 0.0227(15) 0.0231(15) 0.0381(19) 0.0020(14) 0.0021(14) 0.0035(13)
C49 0.0318(17) 0.0265(16) 0.0228(15) 0.0027(12) 0.0079(13) 0.0056(13)
C51 0.0322(18) 0.0307(18) 0.0342(19) 0.0069(15) 0.0103(15) 0.0047(15)
C54 0.131(6) 0.026(2) 0.037(2) 0.0101(18) 0.000(3) 0.019(3)
C56 0.034(2) 0.0267(18) 0.060(3) 0.0048(18) 0.0114(19) 0.0042(16)
C57 0.0315(18) 0.0192(15) 0.0376(19) 0.0061(14) 0.0002(15) 0.0017(13)
C60 0.035(2) 0.0301(19) 0.062(3) 0.0169(19) 0.0004(19) 0.0019(16)
C62 0.0268(16) 0.0353(19) 0.0327(18) 0.0080(15) 0.0091(14) 0.0111(14)
C63 0.052(2) 0.0318(19) 0.0248(17) 0.0003(14) 0.0016(16) 0.0158(18)
C65 0.033(2) 0.036(2) 0.065(3) 0.006(2) 0.006(2) 0.0011(17)
C67 0.151(8) 0.044(3) 0.059(4) -0.024(3) -0.039(4) 0.033(4)
C70 0.0328(18) 0.0209(15) 0.039(2) 0.0063(14) 0.0051(15) 0.0026(14)
C72 0.041(2) 0.0156(14) 0.0305(17) 0.0047(12) 0.0007(15) 0.0077(13)
C73 0.041(2) 0.0242(16) 0.0299(18) 0.0018(14) 0.0013(15) 0.0092(15)
C76 0.034(2) 0.0306(19) 0.040(2) -0.0016(16) 0.0095(16) 0.0007(15)
C78 0.064(3) 0.092(4) 0.0292(19) 0.0024(19) 0.0027(18) 0.038(3)
C79 0.174(8) 0.036(3) 0.029(2) 0.015(2) 0.000(3) 0.020(4)
C82 0.111(5) 0.059(3) 0.042(3) 0.011(2) 0.011(3) 0.055(4)
C83 0.0290(17) 0.0226(15) 0.0363(19) 0.0064(14) 0.0003(14) 0.0052(13)
C89 0.086(4) 0.031(2) 0.0211(18) 0.0064(15) 0.005(2) 0.003(2)
C91 0.034(2) 0.035(2) 0.072(3) 0.005(2) 0.013(2) 0.0057(18)
C94 0.0257(17) 0.046(2) 0.0298(18) -0.0038(16) 0.0030(14) 0.0065(16)
C95 0.053(3) 0.103(5) 0.054(3) -0.007(3) 0.019(3) 0.026(3)
C100 0.0362(19) 0.0206(15) 0.041(2) 0.0067(14) 0.0044(16) 0.0097(14)
C102 0.0286(17) 0.041(2) 0.0317(18) 0.0092(15) 0.0072(14) 0.0169(16)
C103 0.073(3) 0.047(3) 0.031(2) 0.0071(18) 0.006(2) 0.033(2)
C106 0.0335(19) 0.055(3) 0.0297(19) 0.0086(17) 0.0053(15) 0.0202(18)
C108 0.072(4) 0.077(4) 0.047(3) 0.014(3) 0.006(3) 0.045(3)
C109 0.055(3) 0.040(3) 0.152(7) 0.038(4) 0.049(4) 0.025(2)
C111 0.063(3) 0.081(4) 0.051(2) 0.002(2) 0.016(2) 0.015(3)
C114 0.065(3) 0.0285(19) 0.038(2) -0.0067(17) -0.012(2) 0.012(2)
C116 0.038(2) 0.049(3) 0.067(3) -0.016(2) 0.022(2) 0.008(2)
C118 0.089(4) 0.057(3) 0.032(2) -0.003(2) -0.004(3) 0.022(3)
C121 0.086(4) 0.067(3) 0.039(3) 0.021(2) 0.016(3) 0.041(3)
C124 0.046(2) 0.050(3) 0.028(2) 0.004(2) 0.003(2) 0.006(2)
C127 0.062(3) 0.052(4) 0.048(2) 0.010(2) 0.025(2) -0.005(3)
C139 0.064(4) 0.061(4) 0.058(3) 0.005(3) -0.010(3) -0.005(3)
C144 0.069(3) 0.063(4) 0.033(2) 0.008(2) 0.018(2) 0.000(3)
C0AA 0.068(3) 0.067(4) 0.041(3) 0.027(3) 0.011(2) 0.003(3)
O3 0.0312(12) 0.0231(11) 0.0230(11) 0.0072(9) 0.0068(9) 0.0097(9)
F8 0.191(7) 0.161(6) 0.180(7) 0.035(5) 0.151(6) 0.071(5)
C1 0.081(6) 0.058(11) 0.032(5) 0.001(6) 0.013(5) 0.035(7)
O8A 0.079(5) 0.081(11) 0.021(5) 0.017(6) 0.019(4) 0.039(6)
C0AB 0.094(6) 0.049(8) 0.037(6) 0.008(6) 0.034(5) 0.026(5)
C2 0.091(6) 0.070(7) 0.044(8) 0.014(6) 0.039(6) 0.036(6)
O15A 0.091(8) 0.070(7) 0.046(7) -0.005(6) 0.010(5) 0.025(6)
C3 0.094(8) 0.090(11) 0.050(4) 0.000(5) 0.014(5) 0.018(8)

loop_
_atom_type_symbol
_atom_type_description
_atom_type_scat_dispersion_real
_atom_type_scat_dispersion_imag
_atom_type_scat_source
C C 0.0033 0.0016 'International Tables Vol C Tables 4.2.6.8 and 6.1.1.4'
H H 0.0000 0.0000 'International Tables Vol C Tables 4.2.6.8 and 6.1.1.4'
F F 0.0171 0.0103 'International Tables Vol C Tables 4.2.6.8 and 6.1.1.4'
N N 0.0061 0.0033 'International Tables Vol C Tables 4.2.6.8 and 6.1.1.4'
O O 0.0106 0.0060 'International Tables Vol C Tables 4.2.6.8 and 6.1.1.4'
Pt Pt -1.7033 8.3905 'International Tables Vol C Tables 4.2.6.8 and 6.1.1.4'
Sb Sb -0.5866 1.5461 'International Tables Vol C Tables 4.2.6.8 and 6.1.1.4'

loop_
_geom_angle_atom_site_label_1
_geom_angle_atom_site_label_2
_geom_angle_atom_site_label_3
_geom_angle
N18 Pt2 N23 78.75(11)
N18 Pt2 N39 108.21(11)
N21 Pt2 N18 172.59(11)
N21 Pt2 N23 105.34(11)
N21 Pt2 C32 82.39(13)
N21 Pt2 N39 77.94(11)
N23 Pt2 N39 93.68(11)
C32 Pt2 N18 91.41(12)
C32 Pt2 N23 91.41(13)
C32 Pt2 N39 160.33(12)
O3 Pt2 N18 93.48(11)
O3 Pt2 N21 82.74(11)
O3 Pt2 N23 171.56(10)
O3 Pt2 C32 92.09(12)
O3 Pt2 N39 85.56(10)
F25 Sb3 F34 90.3(2)
F25 Sb3 F44 90.58(17)
F25 Sb3 F14 177.6(3)
F25 Sb3 F8 90.3(3)
F34 Sb3 F44 177.4(2)
F9 Sb3 F25 90.4(2)
F9 Sb3 F34 87.5(2)
F9 Sb3 F44 90.1(2)
F9 Sb3 F14 92.0(3)
F9 Sb3 F8 176.4(3)
F14 Sb3 F34 90.2(2)
F14 Sb3 F44 89.0(2)
F14 Sb3 F8 87.3(4)
F8 Sb3 F34 89.0(3)
F8 Sb3 F44 93.4(3)
N27 N18 Pt2 130.1(2)
N27 N18 C18 112.6(3)
C18 N18 Pt2 116.4(2)
C30 N21 Pt2 119.3(2)
C30 N21 C46 123.5(3)
C46 N21 Pt2 115.5(2)
C20 N23 Pt2 112.6(2)
C2AA N23 Pt2 128.5(3)
C2AA N23 C20 118.8(3)
N18 N27 N5 103.6(3)
N21 C30 C8 114.8(3)
N21 C30 C22 119.6(3)
C22 C30 C8 125.6(3)
C37 C32 Pt2 127.3(2)
C37 C32 C1AA 121.9(3)
C1AA C32 Pt2 110.8(2)
C32 C37 C23 118.9(3)
C5AA N39 Pt2 129.9(2)
C5AA N39 C8 119.4(3)
C8 N39 Pt2 110.4(2)
C94 O41 C78 118.9(4)
N21 C46 C12 118.2(3)
N21 C46 C1AA 113.3(3)
C12 C46 C1AA 128.4(3)
C23 O47 C116 120.9(3)
C62 C3AA C9 119.6(3)
N27 N5 C33 119.5(3)
C49 N5 N27 113.0(3)
C49 N5 C33 127.5(3)
C124 O8 C0AA 111.1(6)
C51 C16 C5AA 121.6(3)
C102 C16 C5AA 119.3(3)
C102 C16 C51 119.1(3)
N18 C18 C20 116.7(3)
N18 C18 C49 106.6(3)
C49 C18 C20 136.7(3)
N23 C20 C18 114.9(3)
N23 C20 C89 122.8(4)
C89 C20 C18 122.2(4)
C22 C24 C12 120.8(3)
C111 O4 C95 115.5(5)
N39 C5AA C16 118.2(3)
N39 C5AA C62 120.4(3)
C62 C5AA C16 121.4(3)
N39 C8 C30 116.4(3)
N39 C8 C9 122.0(3)
C9 C8 C30 121.6(3)
C3AA C9 C8 118.7(3)
C46 C12 C24 119.2(3)
C41 C13 C26 123.8(4)
C144 O15 C127 110.6(5)
C83 C17 C70 123.3(4)
C24 C22 C30 118.5(3)
C37 C23 C38 120.5(3)
O47 C23 C37 124.3(3)
O47 C23 C38 115.2(3)
C13 C26 C63 117.1(4)
C13 C26 C103 122.7(4)
C63 C26 C103 120.1(4)
C32 C1AA C46 117.4(3)
C32 C1AA C48 118.1(3)
C48 C1AA C46 124.4(3)
C63 C33 N5 119.1(3)
C63 C33 C73 123.8(4)
C73 C33 N5 117.2(3)
C48 C38 C23 120.4(3)
C60 C39 C44 108.6(4)
C60 C39 C83 108.0(3)
C60 C39 C91 110.4(4)
C83 C39 C44 110.6(4)
C91 C39 C44 107.6(4)
C91 C39 C83 111.5(3)
C13 C41 C73 118.4(4)
C13 C41 C114 122.9(4)
C73 C41 C114 118.7(4)
N23 C2AA C54 119.7(4)
N23 C2AA C72 123.7(3)
C54 C2AA C72 116.6(4)
C38 C48 C1AA 120.2(3)
N5 C49 C18 104.2(3)
C76 C51 C16 120.1(4)
C79 C54 C2AA 121.4(5)
C65 C56 C29 106.8(4)
C65 C56 C109 108.0(4)
C70 C56 C29 110.2(4)
C70 C56 C65 112.4(4)
C70 C56 C109 108.3(4)
C109 C56 C29 111.2(5)
C72 C57 C70 120.7(4)
C3AA C62 C5AA 119.9(4)
C33 C63 C26 118.9(4)
C17 C70 C56 120.5(4)
C57 C70 C17 117.2(4)
C57 C70 C56 122.1(4)
C57 C72 C2AA 118.3(4)
C57 C72 C100 120.8(3)
C100 C72 C2AA 119.8(4)
C33 C73 C41 118.0(4)
C51 C76 C94 121.0(4)
O41 C78 C124 104.0(5)
O41 C78 C1 115.1(9)
C54 C79 C89 118.7(4)
C17 C83 C39 119.2(3)
C100 C83 C17 118.0(3)
C100 C83 C39 122.5(4)
C20 C89 C79 118.6(4)
O41 C94 C76 115.2(4)
O41 C94 C106 124.8(4)
C76 C94 C106 120.0(4)
O4 C95 C116 110.1(5)
C83 C100 C72 120.0(4)
C16 C102 C106 121.4(4)
C26 C103 C82 111.3(4)
C108 C103 C26 110.6(4)
C108 C103 C82 106.2(5)
C121 C103 C26 108.9(4)
C121 C103 C82 108.8(5)
C121 C103 C108 111.2(5)
C102 C106 C94 118.3(4)
O4 C111 C127 110.3(6)
O4 C111 C3 135.7(15)
C67 C114 C41 111.6(4)
C118 C114 C41 110.0(4)
C118 C114 C67 108.4(6)
C118 C114 C139 110.3(5)
C139 C114 C41 107.0(4)
C139 C114 C67 109.4(6)
O47 C116 C95 109.8(5)
O8 C124 C78 108.4(5)
O15 C127 C111 111.3(6)
O15 C144 C0AA 111.4(6)
O8 C0AA C144 110.3(7)
O8A C1 C78 115.0(12)
C0AB O8A C1 116.5(14)
O8A C0AB C2 111.6(15)
O15A C2 C0AB 108.4(18)
C2 O15A C3 118(2)
C111 C3 O15A 95.6(14)

loop_
_geom_bond_atom_site_label_1
_geom_bond_atom_site_label_2
_geom_bond_distance
Pt2 N18 2.013(3)
Pt2 N21 1.989(3)
Pt2 N23 2.128(3)
Pt2 C32 2.011(3)
Pt2 N39 2.216(3)
Pt2 O3 1.968(2)
Sb3 F25 1.833(4)
Sb3 F34 1.853(4)
Sb3 F44 1.857(3)
Sb3 F9 1.827(4)
Sb3 F14 1.848(4)
Sb3 F8 1.849(5)
N18 N27 1.314(4)
N18 C18 1.342(4)
N21 C30 1.350(4)
N21 C46 1.359(4)
N23 C20 1.368(5)
N23 C2AA 1.348(5)
N27 N5 1.347(4)
C30 C8 1.479(5)
C30 C22 1.388(5)
C32 C37 1.377(5)
C32 C1AA 1.406(5)
C37 C23 1.394(5)
N39 C5AA 1.350(4)
N39 C8 1.361(4)
O41 C78 1.430(7)
O41 C94 1.363(5)
C46 C12 1.392(5)
C46 C1AA 1.442(5)
O47 C23 1.356(5)
O47 C116 1.426(6)
C3AA C9 1.382(5)
C3AA C62 1.379(5)
N5 C33 1.445(4)
N5 C49 1.342(5)
O8 C124 1.424(8)
O8 C0AA 1.427(8)
C16 C5AA 1.482(5)
C16 C51 1.404(5)
C16 C102 1.385(5)
C18 C20 1.447(5)
C18 C49 1.377(5)
C20 C89 1.370(5)
C24 C12 1.398(5)
C24 C22 1.387(5)
O4 C95 1.434(7)
O4 C111 1.353(8)
C5AA C62 1.402(5)
C8 C9 1.389(5)
C13 C26 1.404(6)
C13 C41 1.378(6)
O15 C127 1.462(10)
O15 C144 1.428(8)
C17 C70 1.402(5)
C17 C83 1.399(6)
C23 C38 1.396(5)
C26 C63 1.409(6)
C26 C103 1.528(6)
C29 C56 1.537(8)
C1AA C48 1.414(5)
C33 C63 1.378(6)
C33 C73 1.385(5)
C38 C48 1.376(6)
C39 C44 1.544(7)
C39 C60 1.524(6)
C39 C83 1.542(5)
C39 C91 1.535(6)
C41 C73 1.410(5)
C41 C114 1.533(6)
C2AA C54 1.387(6)
C2AA C72 1.481(5)
C51 C76 1.378(6)
C54 C79 1.375(7)
C56 C65 1.529(6)
C56 C70 1.523(6)
C56 C109 1.536(7)
C57 C70 1.396(5)
C57 C72 1.388(6)
C67 C114 1.523(7)
C72 C100 1.403(5)
C76 C94 1.387(7)
C78 C124 1.520(8)
C78 C1 1.566(15)
C79 C89 1.380(7)
C82 C103 1.550(7)
C83 C100 1.387(5)
C94 C106 1.407(6)
C95 C116 1.543(9)
C102 C106 1.406(6)
C103 C108 1.520(9)
C103 C121 1.517(8)
C111 C127 1.487(9)
C111 C3 1.464(17)
C114 C118 1.512(8)
C114 C139 1.522(9)
C144 C0AA 1.469(12)
C1 O8A 1.435(17)
O8A C0AB 1.430(15)
C0AB C2 1.46(2)
C2 O15A 1.457(17)
O15A C3 1.507(19)

loop_
_smtbx_masks_void_nr
_smtbx_masks_void_average_x
_smtbx_masks_void_average_y
_smtbx_masks_void_average_z
_smtbx_masks_void_volume
_smtbx_masks_void_count_electrons
1 0.500 1.000 0.500 1126.0 279.7
